data_7049641
loop_
_publ_author_name
'Palenzuela, Miguel'
'Mu\~noz, M&#x00AA; Teresa'
'Vega, Juan F.'
'Guti\'errez-Rodr\'iguez, \'Angel'
'Cuenca, Tom\'as'
'Mosquera, Marta E. G.'

_publ_section_title
;
 Heterobimetallic aluminate derivatives with bulky phenoxide ligands: a
 catalyst for selective vinyl polymerization.
;
_journal_issue 19
_journal_name_full 'Dalton transactions (Cambridge, England : 2003)'
_journal_page_first 6435
_journal_page_last 6444
_journal_paper_doi 10.1039/c9dt00761j
_journal_volume 48
_journal_year 2019
_chemical_formula_moiety 'C78  H84 O2 Na2 Al2.2C7 H8'
_chemical_formula_sum 'C78 H84 Al2 Na2 O2'
_chemical_formula_weight 1153.39
_space_group_crystal_system monoclinic
_space_group_IT_number 14
_space_group_name_Hall '-P 2yn'
_space_group_name_H-M_alt 'P 1 21/n 1'
_symmetry_space_group_name_Hall '-P 2yn'
_symmetry_space_group_name_H-M 'P 1 21/n 1'
_atom_sites_solution_hydrogens geom
_audit_creation_method SHELXL-2018/3
_audit_update_record
;
2019-03-24 deposited with the CCDC.    2019-04-09 downloaded from the CCDC.
;
_cell_angle_alpha 90
_cell_angle_beta 103.43(3)
_cell_angle_gamma 90
_cell_formula_units_Z 2
_cell_length_a 15.365(5)
_cell_length_b 9.989(3)
_cell_length_c 29.599(11)
_cell_measurement_reflns_used 54
_cell_measurement_temperature 200(2)
_cell_measurement_theta_max 19.03
_cell_measurement_theta_min 3.20
_cell_volume 4419(3)
_computing_cell_refinement 'Dirax/lsq (Duisenberg & Schreurs, 1989-2000)'
_computing_data_collection 'Collect (Bruker AXS BV, 1997-2004)'
_computing_data_reduction 'EvalCCD (Duisenberg & Schreurs 1990-2000)'
_computing_molecular_graphics 'Ortep for Windows (Farrugia, 2012)'
_computing_publication_material 'WinGX publication routines (Farrugia, 2012)'
_computing_structure_refinement 'SHELXL-2018/3 (Sheldrick, 2018)'
_computing_structure_solution 'SHELXT 2014/5 (Sheldrick, 2014)'
_diffrn_ambient_temperature 200(2)
_diffrn_detector 'CCD plate'
_diffrn_detector_area_resol_mean 9
_diffrn_measured_fraction_theta_full 0.998
_diffrn_measured_fraction_theta_max 0.993
_diffrn_measurement_device '95mm CCD camera on \k-goniostat'
_diffrn_measurement_device_type KappaCCD
_diffrn_measurement_method 'CCD rotation images, thick slices'
_diffrn_orient_matrix_UB_11 0.01
_diffrn_orient_matrix_UB_12 0
_diffrn_orient_matrix_UB_13 0
_diffrn_orient_matrix_UB_21 0
_diffrn_orient_matrix_UB_22 0.01
_diffrn_orient_matrix_UB_23 0
_diffrn_orient_matrix_UB_31 0
_diffrn_orient_matrix_UB_32 0
_diffrn_orient_matrix_UB_33 0.01
_diffrn_radiation_monochromator 'horizonally mounted graphite crystal'
_diffrn_radiation_probe x-ray
_diffrn_radiation_type MoK\a
_diffrn_radiation_wavelength 0.71073
_diffrn_reflns_av_R_equivalents 0.2034
_diffrn_reflns_av_unetI/netI 0.0964
_diffrn_reflns_Laue_measured_fraction_full 0.998
_diffrn_reflns_Laue_measured_fraction_max 0.993
_diffrn_reflns_limit_h_max 19
_diffrn_reflns_limit_h_min -18
_diffrn_reflns_limit_k_max 12
_diffrn_reflns_limit_k_min -12
_diffrn_reflns_limit_l_max 37
_diffrn_reflns_limit_l_min -36
_diffrn_reflns_number 71329
_diffrn_reflns_point_group_measured_fraction_full 0.998
_diffrn_reflns_point_group_measured_fraction_max 0.993
_diffrn_reflns_theta_full 25.242
_diffrn_reflns_theta_max 26.390
_diffrn_reflns_theta_min 3.030
_diffrn_standards_number 0
_exptl_absorpt_coefficient_mu 0.083
_exptl_absorpt_correction_T_max 0.975
_exptl_absorpt_correction_T_min 0.956
_exptl_absorpt_correction_type multi-scan
_exptl_absorpt_process_details
;
 R.H. Blessing, Acta Cryst. (1995), A51, 33-38
;
_exptl_crystal_colour colorless
_exptl_crystal_density_diffrn 0.867
_exptl_crystal_description block
_exptl_crystal_F_000 1232
_exptl_crystal_size_max 0.49
_exptl_crystal_size_mid 0.43
_exptl_crystal_size_min 0.32
_platon_squeeze_details
;
Two molecules of toluene crystallized with every molecule of this 
 compound but presented severe disorder and it was not possible to get a 
 chemical sensible model for it, so Squeeze procedure was used to remove 
 their contribution to the structure factors.
;
_refine_diff_density_max 0.382
_refine_diff_density_min -0.276
_refine_diff_density_rms 0.055
_refine_ls_extinction_method none
_refine_ls_goodness_of_fit_ref 1.032
_refine_ls_hydrogen_treatment constr
_refine_ls_matrix_type full
_refine_ls_number_parameters 385
_refine_ls_number_reflns 9003
_refine_ls_number_restraints 0
_refine_ls_restrained_S_all 1.032
_refine_ls_R_factor_all 0.1356
_refine_ls_R_factor_gt 0.0871
_refine_ls_shift/su_max 0.001
_refine_ls_shift/su_mean 0.000
_refine_ls_structure_factor_coef Fsqd
_refine_ls_weighting_details 'w=1/[\s^2^(Fo^2^)+(0.0948P)^2^+3.3177P] where P=(Fo^2^+2Fc^2^)/3'
_refine_ls_weighting_scheme calc
_refine_ls_wR_factor_gt 0.2037
_refine_ls_wR_factor_ref 0.2334
_reflns_Friedel_coverage 0.000
_reflns_number_gt 5441
_reflns_number_total 9003
_reflns_threshold_expression 'I > 2\s(I)'
_cod_data_source_file c9dt00761j2.cif
_cod_data_source_block 2b_2tol
_cod_depositor_comments 'Adding full bibliography for 7049638--7049641.cif.'
_cod_database_code 7049641
_shelx_shelxl_version_number 2018/3
_shelx_space_group_comment
;
The symmetry employed for this shelxl refinement is uniquely defined
by the following loop, which should always be used as a source of
symmetry information in preference to the above space-group names.
They are only intended as comments.
;
_platon_squeeze_void_probe_radius 1.20

loop_
_space_group_symop_operation_xyz
'x, y, z'
'-x+1/2, y+1/2, -z+1/2'
'-x, -y, -z'
'x-1/2, -y-1/2, z-1/2'

loop_
_atom_site_label
_atom_site_type_symbol
_atom_site_fract_x
_atom_site_fract_y
_atom_site_fract_z
_atom_site_U_iso_or_equiv
_atom_site_adp_type
_atom_site_occupancy
_atom_site_site_symmetry_order
_atom_site_calc_flag
_atom_site_refinement_flags_posn
_atom_site_refinement_flags_adp
Al1 Al 0.08345(6) 0.77754(9) 0.56802(3) 0.0384(3) Uani 1 1 d . .
Na1 Na 0.10519(9) 0.44020(14) 0.55970(4) 0.0536(4) Uani 1 1 d . .
O1 O 0.15430(13) 0.63804(19) 0.59311(6) 0.0358(5) Uani 1 1 d . .
C1 C 0.0056(3) 0.8398(4) 0.60849(13) 0.0599(10) Uani 1 1 d . .
H1A H -0.028428 0.763926 0.616411 0.090 Uiso 1 1 calc R U
H1B H -0.035802 0.907918 0.592109 0.090 Uiso 1 1 calc R U
H1C H 0.042648 0.878352 0.636987 0.090 Uiso 1 1 calc R U
C2 C 0.1537(3) 0.9285(3) 0.55089(14) 0.0574(10) Uani 1 1 d . .
H2A H 0.205903 0.945715 0.576349 0.086 Uiso 1 1 calc R U
H2B H 0.116154 1.008850 0.545140 0.086 Uiso 1 1 calc R U
H2C H 0.173629 0.905308 0.522741 0.086 Uiso 1 1 calc R U
C3 C 0.0095(2) 0.6856(3) 0.51212(11) 0.0447(8) Uani 1 1 d . .
H3A H 0.048841 0.645574 0.494099 0.067 Uiso 1 1 calc R U
H3B H -0.030179 0.750887 0.492832 0.067 Uiso 1 1 calc R U
H3C H -0.026549 0.615315 0.522023 0.067 Uiso 1 1 calc R U
C4 C 0.2333(2) 0.6335(3) 0.62545(10) 0.0355(7) Uani 1 1 d . .
C5 C 0.2340(2) 0.6097(3) 0.67207(10) 0.0338(7) Uani 1 1 d . .
C6 C 0.3158(2) 0.6040(3) 0.70409(10) 0.0379(7) Uani 1 1 d . .
H6 H 0.316433 0.589204 0.735872 0.057 Uiso 1 1 calc R U
C7 C 0.3967(2) 0.6192(3) 0.69135(10) 0.0398(8) Uani 1 1 d . .
C8 C 0.3936(2) 0.6363(3) 0.64455(10) 0.0409(8) Uani 1 1 d . .
H8 H 0.448184 0.644162 0.634918 0.061 Uiso 1 1 calc R U
C9 C 0.3134(2) 0.6423(3) 0.61124(10) 0.0366(7) Uani 1 1 d . .
C10 C 0.4878(2) 0.6185(4) 0.72626(12) 0.0531(9) Uani 1 1 d . .
C11 C 0.4773(3) 0.6052(6) 0.77538(14) 0.1000(19) Uani 1 1 d . .
H11A H 0.440999 0.679533 0.782461 0.150 Uiso 1 1 calc R U
H11B H 0.536321 0.607058 0.796869 0.150 Uiso 1 1 calc R U
H11C H 0.447554 0.520168 0.778784 0.150 Uiso 1 1 calc R U
C12 C 0.5353(3) 0.7489(5) 0.7215(2) 0.1034(18) Uani 1 1 d . .
H12A H 0.499800 0.824007 0.728802 0.155 Uiso 1 1 calc R U
H12B H 0.542521 0.758057 0.689649 0.155 Uiso 1 1 calc R U
H12C H 0.594278 0.749103 0.743125 0.155 Uiso 1 1 calc R U
C13 C 0.5433(3) 0.5010(5) 0.71590(16) 0.0848(14) Uani 1 1 d . .
H13A H 0.603148 0.504658 0.736592 0.127 Uiso 1 1 calc R U
H13B H 0.548332 0.505900 0.683540 0.127 Uiso 1 1 calc R U
H13C H 0.514103 0.416887 0.720914 0.127 Uiso 1 1 calc R U
C14 C 0.1010(2) 0.4577(3) 0.66044(10) 0.0391(7) Uani 1 1 d . .
C15 C 0.0080(2) 0.4537(4) 0.64423(11) 0.0524(9) Uani 1 1 d . .
H15 H -0.027127 0.527947 0.649401 0.079 Uiso 1 1 calc R U
C16 C -0.0333(3) 0.3424(4) 0.62070(13) 0.0672(12) Uani 1 1 d . .
H16 H -0.096505 0.341383 0.609472 0.101 Uiso 1 1 calc R U
C17 C 0.0163(3) 0.2338(4) 0.61352(13) 0.0670(12) Uani 1 1 d . .
H17 H -0.012506 0.158075 0.597171 0.100 Uiso 1 1 calc R U
C18 C 0.1081(3) 0.2343(4) 0.63002(12) 0.0591(10) Uani 1 1 d . .
H18 H 0.142788 0.158808 0.625496 0.089 Uiso 1 1 calc R U
C19 C 0.1490(3) 0.3467(3) 0.65332(11) 0.0474(8) Uani 1 1 d . .
H19 H 0.212179 0.346861 0.664674 0.071 Uiso 1 1 calc R U
C21 C 0.2830(2) 0.5188(3) 0.53592(10) 0.0398(7) Uani 1 1 d . .
C22 C 0.2981(2) 0.3972(3) 0.55845(12) 0.0488(9) Uani 1 1 d . .
H22 H 0.329037 0.394729 0.590207 0.073 Uiso 1 1 calc R U
C23 C 0.2688(3) 0.2782(4) 0.53551(14) 0.0596(10) Uani 1 1 d . .
H23 H 0.278816 0.195663 0.551822 0.089 Uiso 1 1 calc R U
C24 C 0.2255(3) 0.2796(4) 0.48940(15) 0.0617(11) Uani 1 1 d . .
H24 H 0.205164 0.198493 0.473735 0.092 Uiso 1 1 calc R U
C25 C 0.2121(3) 0.3987(4) 0.46631(13) 0.0601(10) Uani 1 1 d . .
H25 H 0.183361 0.399708 0.434218 0.090 Uiso 1 1 calc R U
C26 C 0.2397(2) 0.5184(4) 0.48891(11) 0.0493(9) Uani 1 1 d . .
H26 H 0.229095 0.600469 0.472313 0.074 Uiso 1 1 calc R U
C30 C 0.3107(2) 0.6519(3) 0.55972(10) 0.0390(7) Uani 1 1 d . .
H30 H 0.262388 0.717355 0.546269 0.059 Uiso 1 1 calc R U
C31 C 0.3977(2) 0.7084(3) 0.55054(10) 0.0423(8) Uani 1 1 d . .
C32 C 0.4622(3) 0.6313(4) 0.53911(13) 0.0575(10) Uani 1 1 d . .
H32 H 0.453096 0.537551 0.535260 0.086 Uiso 1 1 calc R U
C33 C 0.5419(3) 0.6883(5) 0.53293(15) 0.0755(13) Uani 1 1 d . .
H33 H 0.586502 0.633110 0.525077 0.113 Uiso 1 1 calc R U
C34 C 0.5555(3) 0.8222(5) 0.53815(15) 0.0748(13) Uani 1 1 d . .
H34 H 0.609265 0.861353 0.533775 0.112 Uiso 1 1 calc R U
C35 C 0.4914(3) 0.8995(5) 0.54966(17) 0.0807(14) Uani 1 1 d . .
H35 H 0.500625 0.993288 0.553377 0.121 Uiso 1 1 calc R U
C36 C 0.4127(3) 0.8437(4) 0.55608(14) 0.0657(11) Uani 1 1 d . .
H36 H 0.368697 0.899321 0.564370 0.099 Uiso 1 1 calc R U
C50 C 0.1442(2) 0.5835(3) 0.68454(10) 0.0370(7) Uani 1 1 d . .
H50 H 0.104021 0.659751 0.671474 0.056 Uiso 1 1 calc R U
C51 C 0.1498(2) 0.5815(3) 0.73668(10) 0.0368(7) Uani 1 1 d . .
C52 C 0.1755(3) 0.4699(3) 0.76341(11) 0.0506(9) Uani 1 1 d . .
H52 H 0.191538 0.390833 0.749428 0.076 Uiso 1 1 calc R U
C53 C 0.1785(3) 0.4709(4) 0.81081(12) 0.0607(11) Uani 1 1 d . .
H53 H 0.196053 0.392860 0.828981 0.091 Uiso 1 1 calc R U
C54 C 0.1561(3) 0.5850(4) 0.83107(12) 0.0580(10) Uani 1 1 d . .
H54 H 0.157749 0.586048 0.863343 0.087 Uiso 1 1 calc R U
C55 C 0.1316(3) 0.6969(4) 0.80511(12) 0.0621(11) Uani 1 1 d . .
H55 H 0.116768 0.776408 0.819288 0.093 Uiso 1 1 calc R U
C56 C 0.1282(2) 0.6949(4) 0.75772(11) 0.0498(9) Uani 1 1 d . .
H56 H 0.110767 0.773268 0.739709 0.075 Uiso 1 1 calc R U

loop_
_atom_site_aniso_label
_atom_site_aniso_U_11
_atom_site_aniso_U_22
_atom_site_aniso_U_33
_atom_site_aniso_U_23
_atom_site_aniso_U_13
_atom_site_aniso_U_12
Al1 0.0430(6) 0.0360(5) 0.0351(5) -0.0017(4) 0.0072(4) -0.0012(4)
Na1 0.0606(9) 0.0493(8) 0.0455(7) -0.0059(6) 0.0013(6) -0.0101(7)
O1 0.0379(12) 0.0367(12) 0.0319(10) -0.0019(9) 0.0062(9) -0.0023(9)
C1 0.070(3) 0.056(2) 0.057(2) -0.0006(18) 0.022(2) 0.015(2)
C2 0.067(3) 0.041(2) 0.066(2) 0.0043(17) 0.017(2) 0.0002(18)
C3 0.0437(19) 0.0428(19) 0.0435(18) -0.0031(15) 0.0015(15) -0.0032(15)
C4 0.0418(18) 0.0303(16) 0.0327(16) -0.0034(13) 0.0049(14) -0.0035(13)
C5 0.0392(17) 0.0306(16) 0.0318(15) -0.0020(12) 0.0086(13) 0.0007(13)
C6 0.0411(18) 0.0408(18) 0.0306(15) -0.0015(13) 0.0060(13) -0.0016(14)
C7 0.0325(17) 0.0460(19) 0.0379(17) -0.0079(14) 0.0019(13) -0.0028(14)
C8 0.0350(18) 0.049(2) 0.0392(17) -0.0070(14) 0.0094(14) -0.0031(15)
C9 0.0402(18) 0.0335(17) 0.0380(16) -0.0031(13) 0.0132(14) -0.0033(14)
C10 0.045(2) 0.068(2) 0.0424(19) -0.0089(17) 0.0015(16) -0.0036(18)
C11 0.057(3) 0.187(6) 0.045(2) -0.010(3) -0.010(2) 0.020(3)
C12 0.062(3) 0.103(4) 0.120(4) -0.010(3) -0.030(3) -0.031(3)
C13 0.057(3) 0.111(4) 0.077(3) -0.013(3) -0.004(2) 0.020(3)
C14 0.051(2) 0.0377(18) 0.0291(15) 0.0002(13) 0.0098(14) -0.0064(15)
C15 0.054(2) 0.053(2) 0.047(2) 0.0063(17) 0.0046(17) -0.0106(18)
C16 0.069(3) 0.062(3) 0.058(2) 0.014(2) -0.011(2) -0.025(2)
C17 0.097(4) 0.053(2) 0.043(2) 0.0011(18) 0.000(2) -0.026(2)
C18 0.088(3) 0.041(2) 0.051(2) -0.0026(17) 0.021(2) -0.009(2)
C19 0.060(2) 0.043(2) 0.0417(18) 0.0015(15) 0.0170(16) -0.0050(17)
C21 0.0394(18) 0.0434(19) 0.0397(17) -0.0087(14) 0.0158(14) -0.0057(15)
C22 0.056(2) 0.043(2) 0.049(2) -0.0045(16) 0.0139(17) -0.0053(17)
C23 0.067(3) 0.048(2) 0.068(3) -0.0061(19) 0.024(2) -0.0056(19)
C24 0.051(2) 0.060(3) 0.079(3) -0.030(2) 0.024(2) -0.022(2)
C25 0.049(2) 0.081(3) 0.052(2) -0.018(2) 0.0142(18) -0.013(2)
C26 0.051(2) 0.057(2) 0.0394(18) -0.0030(16) 0.0103(16) -0.0066(18)
C30 0.0401(18) 0.0445(19) 0.0329(16) -0.0003(14) 0.0095(14) 0.0002(15)
C31 0.047(2) 0.049(2) 0.0342(16) -0.0037(15) 0.0152(14) -0.0031(16)
C32 0.052(2) 0.058(2) 0.067(2) -0.0135(19) 0.0216(19) -0.0111(19)
C33 0.059(3) 0.089(3) 0.086(3) -0.024(3) 0.034(2) -0.016(2)
C34 0.063(3) 0.083(3) 0.089(3) -0.020(3) 0.039(2) -0.030(2)
C35 0.090(4) 0.059(3) 0.103(4) -0.007(2) 0.042(3) -0.030(3)
C36 0.072(3) 0.052(2) 0.081(3) -0.005(2) 0.034(2) -0.009(2)
C50 0.0408(18) 0.0362(17) 0.0344(16) 0.0020(13) 0.0095(13) 0.0019(14)
C51 0.0358(17) 0.0404(18) 0.0342(16) -0.0023(14) 0.0079(13) -0.0058(14)
C52 0.072(3) 0.040(2) 0.0400(18) -0.0042(15) 0.0142(17) -0.0005(18)
C53 0.087(3) 0.054(2) 0.0388(19) 0.0080(17) 0.0095(19) -0.010(2)
C54 0.070(3) 0.070(3) 0.0358(18) -0.0030(18) 0.0147(18) -0.004(2)
C55 0.074(3) 0.068(3) 0.046(2) -0.0116(19) 0.0171(19) 0.010(2)
C56 0.060(2) 0.049(2) 0.0407(18) 0.0006(16) 0.0125(16) 0.0058(17)

loop_
_atom_type_symbol
_atom_type_description
_atom_type_scat_dispersion_real
_atom_type_scat_dispersion_imag
_atom_type_scat_source
C C 0.0033 0.0016 'International Tables Vol C Tables 4.2.6.8 and 6.1.1.4'
H H 0.0000 0.0000 'International Tables Vol C Tables 4.2.6.8 and 6.1.1.4'
O O 0.0106 0.0060 'International Tables Vol C Tables 4.2.6.8 and 6.1.1.4'
Na Na 0.0362 0.0249 'International Tables Vol C Tables 4.2.6.8 and 6.1.1.4'
Al Al 0.0645 0.0514 'International Tables Vol C Tables 4.2.6.8 and 6.1.1.4'

loop_
_geom_angle_atom_site_label_1
_geom_angle_atom_site_label_2
_geom_angle_atom_site_label_3
_geom_angle
_geom_angle_site_symmetry_1
_geom_angle_site_symmetry_3
O1 Al1 C1 112.48(14) . .
O1 Al1 C2 112.12(14) . .
C1 Al1 C2 110.87(17) . .
O1 Al1 C3 99.06(12) . .
C1 Al1 C3 109.75(17) . .
C2 Al1 C3 112.04(16) . .
O1 Al1 Na1 37.84(7) . .
C1 Al1 Na1 116.01(13) . .
C2 Al1 Na1 131.68(12) . .
C3 Al1 Na1 62.07(10) . .
O1 Na1 C3 146.34(10) . 3_566
O1 Na1 C19 83.21(9) . .
C3 Na1 C19 124.71(11) 3_566 .
O1 Na1 C18 110.85(10) . .
C3 Na1 C18 97.53(12) 3_566 .
C19 Na1 C18 27.82(10) . .
O1 Na1 C14 66.21(8) . .
C3 Na1 C14 129.86(11) 3_566 .
C19 Na1 C14 27.01(9) . .
C18 Na1 C14 48.18(10) . .
O1 Na1 C22 84.26(9) . .
C3 Na1 C22 112.62(11) 3_566 .
C19 Na1 C22 87.36(11) . .
C18 Na1 C22 93.22(12) . .
C14 Na1 C22 105.62(10) . .
O1 Na1 C21 69.69(9) . .
C3 Na1 C21 112.69(11) 3_566 .
C19 Na1 C21 106.48(11) . .
C18 Na1 C21 118.38(12) . .
C14 Na1 C21 115.93(10) . .
C22 Na1 C21 26.18(9) . .
O1 Na1 C4 23.33(8) . .
C3 Na1 C4 167.35(10) 3_566 .
C19 Na1 C4 67.79(10) . .
C18 Na1 C4 95.10(10) . .
C14 Na1 C4 59.83(9) . .
C22 Na1 C4 67.17(9) . .
C21 Na1 C4 61.08(9) . .
O1 Na1 C17 119.84(10) . .
C3 Na1 C17 79.22(11) 3_566 .
C19 Na1 C17 46.99(11) . .
C18 Na1 C17 26.27(11) . .
C14 Na1 C17 54.29(10) . .
C22 Na1 C17 117.64(13) . .
C21 Na1 C17 143.66(12) . .
C4 Na1 C17 112.46(10) . .
O1 Na1 Al1 29.56(6) . .
C3 Na1 Al1 117.12(8) 3_566 .
C19 Na1 Al1 105.02(8) . .
C18 Na1 Al1 129.20(9) . .
C14 Na1 Al1 81.10(7) . .
C22 Na1 Al1 104.85(8) . .
C21 Na1 Al1 82.59(7) . .
C4 Na1 Al1 52.86(6) . .
C17 Na1 Al1 123.90(10) . .
C4 O1 Al1 131.66(18) . .
C4 O1 Na1 115.56(17) . .
Al1 O1 Na1 112.59(10) . .
Al1 C1 H1A 109.5 . .
Al1 C1 H1B 109.5 . .
H1A C1 H1B 109.5 . .
Al1 C1 H1C 109.5 . .
H1A C1 H1C 109.5 . .
H1B C1 H1C 109.5 . .
Al1 C2 H2A 109.5 . .
Al1 C2 H2B 109.5 . .
H2A C2 H2B 109.5 . .
Al1 C2 H2C 109.5 . .
H2A C2 H2C 109.5 . .
H2B C2 H2C 109.5 . .
Al1 C3 H3A 109.5 . .
Al1 C3 H3B 109.5 . .
H3A C3 H3B 109.5 . .
Al1 C3 H3C 109.5 . .
H3A C3 H3C 109.5 . .
H3B C3 H3C 109.5 . .
O1 C4 C9 119.5(3) . .
O1 C4 C5 120.0(3) . .
C9 C4 C5 120.3(3) . .
O1 C4 Na1 41.10(12) . .
C9 C4 Na1 109.07(19) . .
C5 C4 Na1 111.8(2) . .
C6 C5 C4 118.6(3) . .
C6 C5 C50 123.5(3) . .
C4 C5 C50 117.9(3) . .
C7 C6 C5 122.4(3) . .
C7 C6 H6 118.8 . .
C5 C6 H6 118.8 . .
C8 C7 C6 117.4(3) . .
C8 C7 C10 119.2(3) . .
C6 C7 C10 123.4(3) . .
C7 C8 C9 122.3(3) . .
C7 C8 H8 118.9 . .
C9 C8 H8 118.9 . .
C8 C9 C4 118.9(3) . .
C8 C9 C30 121.9(3) . .
C4 C9 C30 119.1(3) . .
C11 C10 C12 109.1(4) . .
C11 C10 C13 108.5(4) . .
C12 C10 C13 109.9(4) . .
C11 C10 C7 111.3(3) . .
C12 C10 C7 108.5(3) . .
C13 C10 C7 109.5(3) . .
C10 C11 H11A 109.5 . .
C10 C11 H11B 109.5 . .
H11A C11 H11B 109.5 . .
C10 C11 H11C 109.5 . .
H11A C11 H11C 109.5 . .
H11B C11 H11C 109.5 . .
C10 C12 H12A 109.5 . .
C10 C12 H12B 109.5 . .
H12A C12 H12B 109.5 . .
C10 C12 H12C 109.5 . .
H12A C12 H12C 109.5 . .
H12B C12 H12C 109.5 . .
C10 C13 H13A 109.5 . .
C10 C13 H13B 109.5 . .
H13A C13 H13B 109.5 . .
C10 C13 H13C 109.5 . .
H13A C13 H13C 109.5 . .
H13B C13 H13C 109.5 . .
C19 C14 C15 117.8(3) . .
C19 C14 C50 123.2(3) . .
C15 C14 C50 119.0(3) . .
C19 C14 Na1 70.41(18) . .
C15 C14 Na1 85.04(19) . .
C50 C14 Na1 114.00(18) . .
C16 C15 C14 120.5(4) . .
C16 C15 H15 119.7 . .
C14 C15 H15 119.7 . .
C17 C16 C15 120.4(4) . .
C17 C16 H16 119.8 . .
C15 C16 H16 119.8 . .
C16 C17 C18 120.1(4) . .
C16 C17 Na1 83.2(2) . .
C18 C17 Na1 69.2(2) . .
C16 C17 H17 119.9 . .
C18 C17 H17 119.9 . .
Na1 C17 H17 118.4 . .
C17 C18 C19 119.0(4) . .
C17 C18 Na1 84.5(2) . .
C19 C18 Na1 73.4(2) . .
C17 C18 H18 120.5 . .
C19 C18 H18 120.5 . .
Na1 C18 H18 112.0 . .
C14 C19 C18 122.0(4) . .
C14 C19 Na1 82.58(19) . .
C18 C19 Na1 78.8(2) . .
C14 C19 H19 119.0 . .
C18 C19 H19 119.0 . .
Na1 C19 H19 109.5 . .
C22 C21 C26 117.9(3) . .
C22 C21 C30 123.3(3) . .
C26 C21 C30 118.8(3) . .
C22 C21 Na1 73.9(2) . .
C26 C21 Na1 89.1(2) . .
C30 C21 Na1 106.58(18) . .
C21 C22 C23 121.2(3) . .
C21 C22 Na1 79.9(2) . .
C23 C22 Na1 85.4(2) . .
C21 C22 H22 119.4 . .
C23 C22 H22 119.4 . .
Na1 C22 H22 105.1 . .
C24 C23 C22 120.3(4) . .
C24 C23 H23 119.9 . .
C22 C23 H23 119.9 . .
C25 C24 C23 119.3(3) . .
C25 C24 H24 120.3 . .
C23 C24 H24 120.3 . .
C24 C25 C26 121.1(4) . .
C24 C25 H25 119.5 . .
C26 C25 H25 119.5 . .
C25 C26 C21 120.3(3) . .
C25 C26 H26 119.8 . .
C21 C26 H26 119.8 . .
C21 C30 C9 110.5(3) . .
C21 C30 C31 113.7(3) . .
C9 C30 C31 112.3(2) . .
C21 C30 H30 106.6 . .
C9 C30 H30 106.6 . .
C31 C30 H30 106.6 . .
C32 C31 C36 118.4(3) . .
C32 C31 C30 123.5(3) . .
C36 C31 C30 118.1(3) . .
C31 C32 C33 120.8(4) . .
C31 C32 H32 119.6 . .
C33 C32 H32 119.6 . .
C34 C33 C32 120.1(4) . .
C34 C33 H33 119.9 . .
C32 C33 H33 119.9 . .
C35 C34 C33 119.2(4) . .
C35 C34 H34 120.4 . .
C33 C34 H34 120.4 . .
C34 C35 C36 120.9(4) . .
C34 C35 H35 119.5 . .
C36 C35 H35 119.5 . .
C31 C36 C35 120.5(4) . .
C31 C36 H36 119.8 . .
C35 C36 H36 119.8 . .
C14 C50 C51 112.3(2) . .
C14 C50 C5 110.3(2) . .
C51 C50 C5 113.8(2) . .
C14 C50 H50 106.6 . .
C51 C50 H50 106.6 . .
C5 C50 H50 106.6 . .
C56 C51 C52 118.5(3) . .
C56 C51 C50 119.1(3) . .
C52 C51 C50 122.3(3) . .
C51 C52 C53 120.8(3) . .
C51 C52 H52 119.6 . .
C53 C52 H52 119.6 . .
C54 C53 C52 119.6(3) . .
C54 C53 H53 120.2 . .
C52 C53 H53 120.2 . .
C55 C54 C53 120.2(3) . .
C55 C54 H54 119.9 . .
C53 C54 H54 119.9 . .
C54 C55 C56 119.9(4) . .
C54 C55 H55 120.1 . .
C56 C55 H55 120.1 . .
C51 C56 C55 120.9(3) . .
C51 C56 H56 119.5 . .
C55 C56 H56 119.5 . .

loop_
_geom_bond_atom_site_label_1
_geom_bond_atom_site_label_2
_geom_bond_distance
_geom_bond_site_symmetry_2
Al1 O1 1.817(2) .
Al1 C1 1.979(4) .
Al1 C2 1.987(4) .
Al1 C3 2.000(3) .
Al1 Na1 3.401(2) .
Na1 O1 2.260(2) .
Na1 C3 2.731(3) 3_566
Na1 C19 2.853(4) .
Na1 C18 2.919(4) .
Na1 C14 3.003(3) .
Na1 C22 3.004(4) .
Na1 C21 3.078(3) .
Na1 C4 3.101(3) .
Na1 C17 3.109(4) .
O1 C4 1.361(4) .
C1 H1A 0.9800 .
C1 H1B 0.9800 .
C1 H1C 0.9800 .
C2 H2A 0.9800 .
C2 H2B 0.9800 .
C2 H2C 0.9800 .
C3 H3A 0.9800 .
C3 H3B 0.9800 .
C3 H3C 0.9800 .
C4 C9 1.393(4) .
C4 C5 1.398(4) .
C5 C6 1.389(4) .
C5 C50 1.531(4) .
C6 C7 1.388(4) .
C6 H6 0.9500 .
C7 C8 1.386(4) .
C7 C10 1.536(5) .
C8 C9 1.389(4) .
C8 H8 0.9500 .
C9 C30 1.519(4) .
C10 C11 1.506(6) .
C10 C12 1.515(6) .
C10 C13 1.523(6) .
C11 H11A 0.9800 .
C11 H11B 0.9800 .
C11 H11C 0.9800 .
C12 H12A 0.9800 .
C12 H12B 0.9800 .
C12 H12C 0.9800 .
C13 H13A 0.9800 .
C13 H13B 0.9800 .
C13 H13C 0.9800 .
C14 C19 1.375(5) .
C14 C15 1.399(5) .
C14 C50 1.519(4) .
C15 C16 1.385(5) .
C15 H15 0.9500 .
C16 C17 1.371(6) .
C16 H16 0.9500 .
C17 C18 1.382(6) .
C17 H17 0.9500 .
C18 C19 1.389(5) .
C18 H18 0.9500 .
C19 H19 0.9500 .
C21 C22 1.379(5) .
C21 C26 1.396(4) .
C21 C30 1.518(4) .
C22 C23 1.391(5) .
C22 H22 0.9500 .
C23 C24 1.372(6) .
C23 H23 0.9500 .
C24 C25 1.363(6) .
C24 H24 0.9500 .
C25 C26 1.388(5) .
C25 H25 0.9500 .
C26 H26 0.9500 .
C30 C31 1.532(4) .
C30 H30 1.0000 .
C31 C32 1.359(5) .
C31 C36 1.374(5) .
C32 C33 1.400(5) .
C32 H32 0.9500 .
C33 C34 1.357(6) .
C33 H33 0.9500 .
C34 C35 1.355(6) .
C34 H34 0.9500 .
C35 C36 1.384(6) .
C35 H35 0.9500 .
C36 H36 0.9500 .
C50 C51 1.526(4) .
C50 H50 1.0000 .
C51 C56 1.370(4) .
C51 C52 1.371(4) .
C52 C53 1.393(5) .
C52 H52 0.9500 .
C53 C54 1.369(5) .
C53 H53 0.9500 .
C54 C55 1.359(5) .
C54 H54 0.9500 .
C55 C56 1.392(5) .
C55 H55 0.9500 .
C56 H56 0.9500 .

loop_
_platon_squeeze_void_nr
_platon_squeeze_void_average_x
_platon_squeeze_void_average_y
_platon_squeeze_void_average_z
_platon_squeeze_void_volume
_platon_squeeze_void_count_electrons
_platon_squeeze_void_content
1 0.250 0.003 0.250 708 192 ' '
2 0.750 -0.040 0.750 708 192 ' '
